data_4504430
loop_
_publ_author_name
'Jakonen, Minna'
'Oresmaa, Larisa'
'Haukka, Matti'

_publ_section_title
;
 Solid-State Packing of the Square-Planar [RhI(H2bim)(CO)2]2[A] Complexes
 (H2bim = 2,2-biimidazole; [A] = 2[Cl], 2[RhICl2(CO)2], [FeIICl4],
 [CoIICl4])
;
_journal_issue 12
_journal_name_full 'Crystal Growth &amp; Design'
_journal_page_first 2620
_journal_paper_doi 10.1021/cg070577t
_journal_volume 7
_journal_year 2007
_chemical_formula_moiety '2(C8 H6 N4 O2 Rh), Cl4 Co'
_chemical_formula_sum 'C16 H12 Cl4 Co N8 O4 Rh2'
_chemical_formula_weight 786.89
_chemical_name_systematic
; 
 ? 
;
_space_group_IT_number 14
_symmetry_cell_setting monoclinic
_symmetry_space_group_name_Hall '-P 2yn'
_symmetry_space_group_name_H-M 'P 1 21/n 1'
_atom_sites_solution_hydrogens geom
_atom_sites_solution_primary direct
_atom_sites_solution_secondary difmap
_audit_creation_method SHELXL-97
_cell_angle_alpha 90.00
_cell_angle_beta 108.279(2)
_cell_angle_gamma 90.00
_cell_formula_units_Z 4
_cell_length_a 13.5720(4)
_cell_length_b 10.8474(4)
_cell_length_c 17.6778(4)
_cell_measurement_reflns_used 9536
_cell_measurement_temperature 120(2)
_cell_measurement_theta_max 27.48
_cell_measurement_theta_min 1.00
_cell_volume 2471.22(13)
_computing_cell_refinement 'Denzo/Scalepack (Otwinowski & Minor, 1997)'
_computing_data_collection 'Collect (Bruker AXS BV, 1997-2004)'
_computing_data_reduction 'Denzo/Scalepack (Otwinowski & Minor, 1997)'
_computing_molecular_graphics 'Diamond v.3.1d (Brandenburg, 2006)'
_computing_publication_material 'SHELXL-97 (Sheldrick, 1997)'
_computing_structure_refinement 'SHELXL-97 (Sheldrick, 1997)'
_computing_structure_solution 'SIR2004 (Burla et al., 2005)'
_diffrn_ambient_temperature 120(2)
_diffrn_detector_area_resol_mean 9
_diffrn_measured_fraction_theta_full 0.998
_diffrn_measured_fraction_theta_max 0.998
_diffrn_measurement_device '95mm CCD camera on \k-goniostat'
_diffrn_measurement_device_type 'Nonius KappaCCD'
_diffrn_measurement_method '\f scans and \w scans with \k offset'
_diffrn_radiation_monochromator 'horizontally mounted graphite crystal'
_diffrn_radiation_source 'fine-focus sealed tube'
_diffrn_radiation_type MoK\a
_diffrn_radiation_wavelength 0.71073
_diffrn_reflns_av_R_equivalents 0.0597
_diffrn_reflns_av_sigmaI/netI 0.0432
_diffrn_reflns_limit_h_max 17
_diffrn_reflns_limit_h_min -17
_diffrn_reflns_limit_k_max 14
_diffrn_reflns_limit_k_min -14
_diffrn_reflns_limit_l_max 21
_diffrn_reflns_limit_l_min -22
_diffrn_reflns_number 33608
_diffrn_reflns_theta_full 27.47
_diffrn_reflns_theta_max 27.47
_diffrn_reflns_theta_min 2.43
_exptl_absorpt_coefficient_mu 2.457
_exptl_absorpt_correction_T_max 0.9081
_exptl_absorpt_correction_T_min 0.7110
_exptl_absorpt_correction_type multi-scan
_exptl_absorpt_process_details 'Xprep in Shelxtl v.6.14-1 (Sheldrick, 2005)'
_exptl_crystal_colour green
_exptl_crystal_density_diffrn 2.115
_exptl_crystal_density_method 'not measured'
_exptl_crystal_description block
_exptl_crystal_F_000 1524
_exptl_crystal_size_max 0.15
_exptl_crystal_size_mid 0.07
_exptl_crystal_size_min 0.04
_refine_diff_density_max 1.894
_refine_diff_density_min -0.839
_refine_diff_density_rms 0.196
_refine_ls_extinction_method none
_refine_ls_goodness_of_fit_ref 1.133
_refine_ls_hydrogen_treatment constr
_refine_ls_matrix_type full
_refine_ls_number_parameters 316
_refine_ls_number_reflns 5632
_refine_ls_number_restraints 0
_refine_ls_restrained_S_all 1.133
_refine_ls_R_factor_all 0.0580
_refine_ls_R_factor_gt 0.0410
_refine_ls_shift/su_max 0.001
_refine_ls_shift/su_mean 0.000
_refine_ls_structure_factor_coef Fsqd
_refine_ls_weighting_details 'calc w=1/[\s^2^(Fo^2^)+(0.0389P)^2^+6.7403P] where P=(Fo^2^+2Fc^2^)/3'
_refine_ls_weighting_scheme calc
_refine_ls_wR_factor_gt 0.0943
_refine_ls_wR_factor_ref 0.1005
_reflns_number_gt 4544
_reflns_number_total 5632
_reflns_threshold_expression >2sigma(I)
_cod_data_source_file cg070577t-file002.cif
_cod_data_source_block struct_4
_cod_original_sg_symbol_H-M 'P 21/n'
_cod_database_code 4504430

loop_
_symmetry_equiv_pos_as_xyz
'x, y, z'
'-x+1/2, y+1/2, -z+1/2'
'-x, -y, -z'
'x-1/2, -y-1/2, z-1/2'

loop_
_atom_site_label
_atom_site_type_symbol
_atom_site_fract_x
_atom_site_fract_y
_atom_site_fract_z
_atom_site_U_iso_or_equiv
_atom_site_adp_type
_atom_site_occupancy
_atom_site_symmetry_multiplicity
_atom_site_calc_flag
_atom_site_refinement_flags
Rh1 Rh 0.87713(3) 0.28786(4) 0.60607(2) 0.02239(11) Uani 1 1 d .
Co1 Co 0.70310(5) 0.86115(6) 0.34535(4) 0.02211(15) Uani 1 1 d .
Cl1 Cl 0.61581(10) 0.67545(11) 0.31555(7) 0.0301(3) Uani 1 1 d .
Cl2 Cl 0.69809(10) 0.90226(11) 0.46908(7) 0.0279(3) Uani 1 1 d .
Cl3 Cl 0.61504(10) 0.99393(11) 0.24634(7) 0.0300(3) Uani 1 1 d .
Cl4 Cl 0.86693(9) 0.83536(12) 0.34286(7) 0.0309(3) Uani 1 1 d .
O1 O 0.8660(3) 0.3992(5) 0.7576(2) 0.0510(12) Uani 1 1 d .
O2 O 0.8823(4) 0.0343(4) 0.6743(3) 0.0519(11) Uani 1 1 d .
N1 N 0.8778(3) 0.2310(4) 0.4946(2) 0.0235(8) Uani 1 1 d .
N2 N 0.8776(3) 0.4560(4) 0.5497(2) 0.0223(8) Uani 1 1 d .
N3 N 0.8775(3) 0.2770(4) 0.3736(2) 0.0267(9) Uani 1 1 d .
H3 H 0.8760 0.3205 0.3313 0.032 Uiso 1 1 calc R
N4 N 0.8733(3) 0.5576(4) 0.4411(2) 0.0240(9) Uani 1 1 d .
H4 H 0.8708 0.5734 0.3917 0.029 Uiso 1 1 calc R
C1 C 0.8725(4) 0.3563(5) 0.7011(3) 0.0321(12) Uani 1 1 d .
C2 C 0.8802(4) 0.1303(6) 0.6486(3) 0.0336(12) Uani 1 1 d .
C3 C 0.8839(4) 0.1228(5) 0.4553(3) 0.0293(11) Uani 1 1 d .
H3A H 0.8878 0.0422 0.4771 0.035 Uiso 1 1 calc R
C4 C 0.8834(4) 0.1506(5) 0.3799(3) 0.0318(11) Uani 1 1 d .
H4A H 0.8865 0.0940 0.3398 0.038 Uiso 1 1 calc R
C5 C 0.8744(3) 0.3219(5) 0.4431(3) 0.0232(10) Uani 1 1 d .
C6 C 0.8733(3) 0.4456(4) 0.4726(3) 0.0207(9) Uani 1 1 d .
C7 C 0.8779(4) 0.6435(5) 0.4989(3) 0.0283(11) Uani 1 1 d .
H7 H 0.8790 0.7305 0.4934 0.034 Uiso 1 1 calc R
C8 C 0.8807(3) 0.5797(5) 0.5657(3) 0.0253(10) Uani 1 1 d .
H8 H 0.8843 0.6153 0.6156 0.030 Uiso 1 1 calc R
Rh1B Rh 0.62490(3) 0.26914(3) 0.59332(2) 0.02103(10) Uani 1 1 d .
O1B O 0.6438(3) 0.2627(4) 0.7669(2) 0.0380(9) Uani 1 1 d .
O2B O 0.5753(3) -0.0011(3) 0.5864(2) 0.0317(8) Uani 1 1 d .
N1B N 0.6145(3) 0.2853(3) 0.4745(2) 0.0202(8) Uani 1 1 d .
N2B N 0.6346(3) 0.4598(4) 0.5830(2) 0.0201(8) Uani 1 1 d .
N3B N 0.6150(3) 0.4036(4) 0.3734(2) 0.0220(8) Uani 1 1 d .
H3B H 0.6159 0.4699 0.3449 0.026 Uiso 1 1 calc R
N4B N 0.6301(3) 0.6200(4) 0.5045(2) 0.0209(8) Uani 1 1 d .
H4B H 0.6263 0.6640 0.4618 0.025 Uiso 1 1 calc R
C1B C 0.6339(4) 0.2671(5) 0.7010(3) 0.0284(11) Uani 1 1 d .
C2B C 0.5968(4) 0.1000(5) 0.5890(3) 0.0255(10) Uani 1 1 d .
C3B C 0.6090(4) 0.2106(4) 0.4093(3) 0.0252(10) Uani 1 1 d .
H3B1 H 0.6051 0.1231 0.4085 0.030 Uiso 1 1 calc R
C4B C 0.6102(4) 0.2830(4) 0.3470(3) 0.0254(10) Uani 1 1 d .
H4B1 H 0.6082 0.2562 0.2954 0.030 Uiso 1 1 calc R
C5B C 0.6180(3) 0.4018(4) 0.4495(3) 0.0203(9) Uani 1 1 d .
C6B C 0.6266(3) 0.4969(4) 0.5078(2) 0.0195(9) Uani 1 1 d .
C7B C 0.6408(3) 0.6669(5) 0.5807(3) 0.0212(9) Uani 1 1 d .
H7B H 0.6452 0.7508 0.5968 0.025 Uiso 1 1 calc R
C8B C 0.6436(3) 0.5660(5) 0.6260(3) 0.0247(10) Uani 1 1 d .
H8B H 0.6510 0.5686 0.6812 0.030 Uiso 1 1 calc R

loop_
_atom_site_aniso_label
_atom_site_aniso_U_11
_atom_site_aniso_U_22
_atom_site_aniso_U_33
_atom_site_aniso_U_23
_atom_site_aniso_U_13
_atom_site_aniso_U_12
Rh1 0.02141(19) 0.0289(2) 0.01767(18) 0.00182(14) 0.00734(14) 0.00043(15)
Co1 0.0261(3) 0.0212(3) 0.0203(3) 0.0021(2) 0.0091(3) 0.0020(3)
Cl1 0.0405(7) 0.0235(6) 0.0262(6) 0.0019(5) 0.0103(5) -0.0050(5)
Cl2 0.0403(7) 0.0233(6) 0.0245(6) 0.0011(5) 0.0167(5) 0.0034(5)
Cl3 0.0434(7) 0.0233(6) 0.0219(6) 0.0025(5) 0.0081(5) 0.0074(5)
Cl4 0.0303(6) 0.0348(7) 0.0321(6) -0.0033(5) 0.0162(5) 0.0024(5)
O1 0.045(2) 0.082(3) 0.027(2) -0.013(2) 0.0125(18) -0.004(2)
O2 0.074(3) 0.042(3) 0.046(2) 0.017(2) 0.028(2) 0.003(2)
N1 0.027(2) 0.024(2) 0.022(2) -0.0013(16) 0.0117(16) -0.0015(17)
N2 0.0188(19) 0.026(2) 0.0218(19) 0.0011(16) 0.0056(15) 0.0015(16)
N3 0.032(2) 0.031(2) 0.0189(19) 0.0003(17) 0.0098(17) -0.0061(18)
N4 0.0206(19) 0.028(2) 0.023(2) 0.0030(17) 0.0066(16) 0.0010(16)
C1 0.025(3) 0.048(3) 0.021(2) -0.002(2) 0.003(2) -0.002(2)
C2 0.034(3) 0.048(4) 0.022(2) 0.005(2) 0.014(2) 0.001(2)
C3 0.034(3) 0.025(3) 0.030(3) 0.000(2) 0.011(2) -0.003(2)
C4 0.038(3) 0.027(3) 0.032(3) -0.006(2) 0.014(2) -0.005(2)
C5 0.021(2) 0.030(3) 0.021(2) 0.0022(19) 0.0092(18) -0.0034(19)
C6 0.016(2) 0.023(2) 0.022(2) -0.0002(18) 0.0046(17) -0.0003(18)
C7 0.019(2) 0.027(3) 0.037(3) -0.004(2) 0.007(2) 0.004(2)
C8 0.018(2) 0.028(3) 0.030(3) -0.007(2) 0.0064(19) -0.0002(19)
Rh1B 0.02366(19) 0.0221(2) 0.01802(18) 0.00313(14) 0.00748(14) 0.00103(15)
O1B 0.046(2) 0.046(2) 0.0217(19) 0.0023(16) 0.0104(16) 0.0045(19)
O2B 0.043(2) 0.028(2) 0.0265(18) 0.0039(15) 0.0141(16) -0.0006(16)
N1B 0.0199(19) 0.020(2) 0.0210(19) 0.0015(15) 0.0076(15) 0.0012(15)
N2B 0.0109(17) 0.032(2) 0.0161(18) -0.0010(16) 0.0028(14) -0.0005(15)
N3B 0.025(2) 0.021(2) 0.0207(19) 0.0042(16) 0.0078(16) -0.0020(16)
N4B 0.0239(19) 0.021(2) 0.0187(19) 0.0015(15) 0.0080(15) 0.0008(16)
C1B 0.025(2) 0.029(3) 0.031(3) 0.001(2) 0.010(2) 0.001(2)
C2B 0.027(2) 0.032(3) 0.019(2) 0.007(2) 0.0086(19) 0.004(2)
C3B 0.028(2) 0.020(2) 0.026(2) 0.0015(19) 0.006(2) 0.0011(19)
C4B 0.029(2) 0.025(3) 0.025(2) -0.0027(19) 0.011(2) 0.000(2)
C5B 0.019(2) 0.019(2) 0.022(2) 0.0014(18) 0.0062(18) 0.0014(18)
C6B 0.019(2) 0.024(2) 0.016(2) 0.0007(18) 0.0073(17) 0.0000(18)
C7B 0.016(2) 0.026(3) 0.021(2) -0.0027(19) 0.0039(17) -0.0023(18)
C8B 0.022(2) 0.029(3) 0.026(2) -0.003(2) 0.0106(19) 0.002(2)

loop_
_atom_type_symbol
_atom_type_description
_atom_type_scat_dispersion_real
_atom_type_scat_dispersion_imag
_atom_type_scat_source
C C 0.0033 0.0016 'International Tables Vol C Tables 4.2.6.8 and 6.1.1.4'
H H 0.0000 0.0000 'International Tables Vol C Tables 4.2.6.8 and 6.1.1.4'
N N 0.0061 0.0033 'International Tables Vol C Tables 4.2.6.8 and 6.1.1.4'
O O 0.0106 0.0060 'International Tables Vol C Tables 4.2.6.8 and 6.1.1.4'
Cl Cl 0.1484 0.1585 'International Tables Vol C Tables 4.2.6.8 and 6.1.1.4'
Co Co 0.3494 0.9721 'International Tables Vol C Tables 4.2.6.8 and 6.1.1.4'
Rh Rh -1.1178 0.9187 'International Tables Vol C Tables 4.2.6.8 and 6.1.1.4'

loop_
_geom_angle_atom_site_label_1
_geom_angle_atom_site_label_2
_geom_angle_atom_site_label_3
_geom_angle
_geom_angle_publ_flag
C1 Rh1 C2 90.3(2) yes
C1 Rh1 N1 173.6(2) ?
C2 Rh1 N1 95.99(19) ?
C1 Rh1 N2 95.1(2) ?
C2 Rh1 N2 174.49(19) ?
N1 Rh1 N2 78.67(16) yes
C1 Rh1 Rh1B 76.26(15) ?
C2 Rh1 Rh1B 82.26(16) ?
N1 Rh1 Rh1B 103.08(11) ?
N2 Rh1 Rh1B 100.19(10) ?
Cl2 Co1 Cl4 111.93(5) ?
Cl2 Co1 Cl3 116.71(5) ?
Cl4 Co1 Cl3 110.13(5) ?
Cl2 Co1 Cl1 102.95(5) yes
Cl4 Co1 Cl1 108.98(5) yes
Cl3 Co1 Cl1 105.44(5) yes
C5 N1 C3 106.3(4) ?
C5 N1 Rh1 114.8(3) ?
C3 N1 Rh1 138.8(3) ?
C6 N2 C8 106.2(4) ?
C6 N2 Rh1 113.8(3) ?
C8 N2 Rh1 139.9(3) ?
C5 N3 C4 107.9(4) ?
C5 N3 H3 126.1 ?
C4 N3 H3 126.1 ?
C6 N4 C7 108.2(4) ?
C6 N4 H4 125.9 ?
C7 N4 H4 125.9 ?
O1 C1 Rh1 177.4(5) ?
O2 C2 Rh1 179.7(5) ?
C4 C3 N1 108.7(4) ?
C4 C3 H3A 125.6 ?
N1 C3 H3A 125.6 ?
C3 C4 N3 106.4(4) ?
C3 C4 H4A 126.8 ?
N3 C4 H4A 126.8 ?
N1 C5 N3 110.7(4) ?
N1 C5 C6 116.4(4) ?
N3 C5 C6 132.8(4) ?
N4 C6 N2 109.8(4) ?
N4 C6 C5 133.9(4) ?
N2 C6 C5 116.2(4) ?
C8 C7 N4 106.5(5) ?
C8 C7 H7 126.7 ?
N4 C7 H7 126.7 ?
C7 C8 N2 109.2(4) ?
C7 C8 H8 125.4 ?
N2 C8 H8 125.4 ?
C1B Rh1B C2B 88.7(2) yes
C1B Rh1B N1B 175.81(19) ?
C2B Rh1B N1B 95.33(17) ?
C1B Rh1B N2B 96.61(19) ?
C2B Rh1B N2B 170.90(17) ?
N1B Rh1B N2B 79.22(14) yes
C1B Rh1B Rh1 101.09(15) ?
C2B Rh1B Rh1 104.58(15) ?
N1B Rh1B Rh1 78.88(10) ?
N2B Rh1B Rh1 81.67(10) ?
C5B N1B C3B 105.8(4) ?
C5B N1B Rh1B 114.5(3) ?
C3B N1B Rh1B 139.5(3) ?
C6B N2B C8B 105.1(4) ?
C6B N2B Rh1B 113.1(3) ?
C8B N2B Rh1B 141.8(3) ?
C5B N3B C4B 108.0(4) ?
C5B N3B H3B 126.0 ?
C4B N3B H3B 126.0 ?
C6B N4B C7B 108.3(4) ?
C6B N4B H4B 125.9 ?
C7B N4B H4B 125.9 ?
O1B C1B Rh1B 176.6(5) ?
O2B C2B Rh1B 176.8(4) ?
C4B C3B N1B 108.9(4) ?
C4B C3B H3B1 125.6 ?
N1B C3B H3B1 125.6 ?
C3B C4B N3B 106.6(4) ?
C3B C4B H4B1 126.7 ?
N3B C4B H4B1 126.7 ?
N3B C5B N1B 110.7(4) ?
N3B C5B C6B 133.1(4) ?
N1B C5B C6B 116.2(4) ?
N4B C6B N2B 110.2(4) ?
N4B C6B C5B 132.9(4) ?
N2B C6B C5B 116.9(4) ?
C8B C7B N4B 104.6(4) ?
C8B C7B H7B 127.7 ?
N4B C7B H7B 127.7 ?
C7B C8B N2B 111.8(4) ?
C7B C8B H8B 124.1 ?
N2B C8B H8B 124.1 ?

loop_
_geom_bond_atom_site_label_1
_geom_bond_atom_site_label_2
_geom_bond_distance
_geom_bond_publ_flag
Rh1 C1 1.855(5) yes
Rh1 C2 1.862(6) yes
Rh1 N1 2.068(4) yes
Rh1 N2 2.080(4) yes
Rh1 Rh1B 3.3656(5) yes
Co1 Cl2 2.2541(13) yes
Co1 Cl4 2.2551(14) yes
Co1 Cl3 2.2923(13) yes
Co1 Cl1 2.3124(14) yes
O1 C1 1.132(6) ?
O2 C2 1.133(7) ?
N1 C5 1.333(6) ?
N1 C3 1.380(6) ?
N2 C6 1.350(6) ?
N2 C8 1.368(6) ?
N3 C5 1.335(6) ?
N3 C4 1.376(7) ?
N3 H3 0.8800 ?
N4 C6 1.337(6) ?
N4 C7 1.370(6) ?
N4 H4 0.8800 ?
C3 C4 1.364(7) ?
C3 H3A 0.9500 ?
C4 H4A 0.9500 ?
C5 C6 1.441(7) ?
C7 C8 1.358(7) ?
C7 H7 0.9500 ?
C8 H8 0.9500 ?
Rh1B C1B 1.869(5) yes
Rh1B C2B 1.870(5) yes
Rh1B N1B 2.068(4) yes
Rh1B N2B 2.084(4) yes
O1B C1B 1.132(6) ?
O2B C2B 1.132(6) ?
N1B C5B 1.345(6) ?
N1B C3B 1.392(6) ?
N2B C6B 1.359(6) ?
N2B C8B 1.365(6) ?
N3B C5B 1.333(6) ?
N3B C4B 1.384(6) ?
N3B H3B 0.8800 ?
N4B C6B 1.338(6) ?
N4B C7B 1.405(6) ?
N4B H4B 0.8800 ?
C3B C4B 1.357(7) ?
C3B H3B1 0.9500 ?
C4B H4B1 0.9500 ?
C5B C6B 1.438(6) ?
C7B C8B 1.350(7) ?
C7B H7B 0.9500 ?
C8B H8B 0.9500 ?

loop_
_geom_hbond_atom_site_label_D
_geom_hbond_atom_site_label_H
_geom_hbond_atom_site_label_A
_geom_hbond_distance_DH
_geom_hbond_distance_HA
_geom_hbond_distance_DA
_geom_hbond_angle_DHA
_geom_hbond_site_symmetry_A
_geom_hbond_publ_flag
N3 H3 Cl3 0.88 2.35 3.190(4) 158.9 2_645 yes
N4 H4 Cl3 0.88 2.65 3.436(4) 149.1 2_645 yes
N4 H4 Cl4 0.88 2.97 3.465(4) 117.9 . yes
N3B H3B Cl1 0.88 2.29 3.122(4) 157.9 . yes
N4B H4B Cl1 0.88 2.55 3.339(4) 149.9 . yes
N4B H4B Cl2 0.88 2.75 3.314(4) 123.0 . yes
